data_7251739
loop_
_publ_author_name
'Roy, Sayanta'
'Dolai, Gobinda'
'Ariyan, S. K.'
'Mandal, Bhubaneswar'

_publ_section_title
;
 One-pot synthesis of ketones and symmetrical anhydrides from carboxylic
 acids.
;
_journal_issue 6
_journal_name_full 'RSC advances'
_journal_page_first 5466
_journal_page_last 5470
_journal_paper_doi 10.1039/d5ra08605a
_journal_volume 16
_journal_year 2026
_chemical_formula_moiety 'C16 H14 O5'
_chemical_formula_sum 'C16 H14 O5'
_chemical_formula_weight 286.27
_space_group_crystal_system orthorhombic
_space_group_IT_number 19
_space_group_name_Hall 'P 2ac 2ab'
_space_group_name_H-M_alt 'P 21 21 21'
_atom_sites_solution_hydrogens geom
_audit_creation_method SHELXL-2018/3
_audit_update_record
;
2025-08-31 deposited with the CCDC.	2026-01-02 downloaded from the CCDC.
;
_cell_angle_alpha 90
_cell_angle_beta 90
_cell_angle_gamma 90
_cell_formula_units_Z 4
_cell_length_a 3.984(2)
_cell_length_b 11.356(6)
_cell_length_c 30.713(15)
_cell_measurement_reflns_used 8196
_cell_measurement_temperature 297(2)
_cell_measurement_theta_max 26.24
_cell_measurement_theta_min 2.23
_cell_volume 1389.5(12)
_computing_cell_refinement 'Bruker SAINT'
_computing_data_collection 'Bruker APEX2'
_computing_data_reduction 'Bruker SAINT'
_computing_molecular_graphics 'Bruker SHELXTL'
_computing_publication_material 'Bruker SHELXTL'
_computing_structure_refinement 'SHELXL-2018/3 (Sheldrick, 2018)'
_computing_structure_solution 'SHELXT 2018/2 (Sheldrick, 2018)'
_diffrn_ambient_temperature 297(2)
_diffrn_measured_fraction_theta_full 0.964
_diffrn_measured_fraction_theta_max 0.964
_diffrn_measurement_device_type 'Bruker APEX-II CCD'
_diffrn_measurement_method '\f and \w scans'
_diffrn_radiation_type MoK\a
_diffrn_radiation_wavelength 0.71073
_diffrn_reflns_av_R_equivalents 0.0714
_diffrn_reflns_av_unetI/netI 0.0494
_diffrn_reflns_Laue_measured_fraction_full 0.964
_diffrn_reflns_Laue_measured_fraction_max 0.964
_diffrn_reflns_limit_h_max 4
_diffrn_reflns_limit_h_min -4
_diffrn_reflns_limit_k_max 13
_diffrn_reflns_limit_k_min -13
_diffrn_reflns_limit_l_max 35
_diffrn_reflns_limit_l_min -36
_diffrn_reflns_number 16435
_diffrn_reflns_point_group_measured_fraction_full 0.968
_diffrn_reflns_point_group_measured_fraction_max 0.968
_diffrn_reflns_theta_full 24.999
_diffrn_reflns_theta_max 24.999
_diffrn_reflns_theta_min 1.326
_exptl_absorpt_coefficient_mu 0.102
_exptl_crystal_colour Colorless
_exptl_crystal_density_diffrn 1.368
_exptl_crystal_description Needle
_exptl_crystal_F_000 600
_exptl_crystal_size_max 0.25
_exptl_crystal_size_mid 0.20
_exptl_crystal_size_min 0.15
_refine_diff_density_max 0.708
_refine_diff_density_min -0.770
_refine_diff_density_rms 0.242
_refine_ls_abs_structure_details
;
 Flack x determined using 549 quotients [(I+)-(I-)]/[(I+)+(I-)]
 (Parsons, Flack and Wagner, Acta Cryst. B69 (2013) 249-259).
;
_refine_ls_abs_structure_Flack 0.2(7)
_refine_ls_extinction_method none
_refine_ls_goodness_of_fit_ref 1.399
_refine_ls_hydrogen_treatment constr
_refine_ls_matrix_type full
_refine_ls_number_parameters 192
_refine_ls_number_reflns 2386
_refine_ls_number_restraints 0
_refine_ls_restrained_S_all 1.399
_refine_ls_R_factor_all 0.1232
_refine_ls_R_factor_gt 0.0946
_refine_ls_shift/su_max 0.000
_refine_ls_shift/su_mean 0.000
_refine_ls_structure_factor_coef Fsqd
_refine_ls_weighting_details 'w=1/[\s^2^(Fo^2^)+(0.1000P)^2^+0.2384P] where P=(Fo^2^+2Fc^2^)/3'
_refine_ls_weighting_scheme calc
_refine_ls_wR_factor_gt 0.2158
_refine_ls_wR_factor_ref 0.2270
_reflns_Friedel_coverage 0.643
_reflns_Friedel_fraction_full 0.973
_reflns_Friedel_fraction_max 0.973
_reflns_number_gt 1862
_reflns_number_total 2386
_reflns_threshold_expression 'I > 2\s(I)'
_cod_data_source_file d5ra08605a2.cif
_cod_data_source_block 4-MethoxybenzoicAnhydride
_cod_database_code 7251739
_shelx_shelxl_version_number 2018/3
_shelx_space_group_comment
;
The symmetry employed for this shelxl refinement is uniquely defined
by the following loop, which should always be used as a source of
symmetry information in preference to the above space-group names.
They are only intended as comments.
;

loop_
_space_group_symop_operation_xyz
'x, y, z'
'-x+1/2, -y, z+1/2'
'-x, y+1/2, -z+1/2'
'x+1/2, -y+1/2, -z'

loop_
_atom_site_label
_atom_site_type_symbol
_atom_site_fract_x
_atom_site_fract_y
_atom_site_fract_z
_atom_site_U_iso_or_equiv
_atom_site_adp_type
_atom_site_occupancy
_atom_site_site_symmetry_order
_atom_site_calc_flag
_atom_site_refinement_flags_posn
_atom_site_refinement_flags_adp
_atom_site_refinement_flags_occupancy
_atom_site_disorder_assembly
_atom_site_disorder_group
O1 O 0.2394(15) 0.8122(4) 0.85721(15) 0.0760(15) Uani 1 1 d . . . . .
O5 O 0.4804(16) 0.3936(4) 0.52059(14) 0.0774(15) Uani 1 1 d . . . . .
O3 O 0.3785(15) 0.8099(3) 0.65291(14) 0.0754(15) Uani 1 1 d . . . . .
O4 O 0.552(2) 0.9164(4) 0.59449(18) 0.107(2) Uani 1 1 d . . . . .
C10 C 0.6242(17) 0.7036(5) 0.54622(19) 0.0567(16) Uani 1 1 d . . . . .
H10 H 0.717361 0.771056 0.534056 0.068 Uiso 1 1 calc R U . . .
O2 O 0.158(2) 0.9912(5) 0.6628(2) 0.105(2) Uani 1 1 d . . . . .
C11 C 0.6337(18) 0.5999(5) 0.52319(19) 0.0582(16) Uani 1 1 d . . . . .
H11 H 0.736966 0.597169 0.496050 0.070 Uiso 1 1 calc R U . . .
C2 C 0.1376(19) 0.9321(5) 0.7977(2) 0.0668(19) Uani 1 1 d . . . . .
H2 H 0.054188 0.988398 0.816813 0.080 Uiso 1 1 calc R U . . .
C3 C 0.1402(18) 0.9537(5) 0.7537(2) 0.0611(17) Uani 1 1 d . . . . .
H3 H 0.054152 1.024459 0.743371 0.073 Uiso 1 1 calc R U . . .
C5 C 0.3929(17) 0.7679(4) 0.74067(19) 0.0523(15) Uani 1 1 d . . . . .
H5 H 0.481753 0.712465 0.721578 0.063 Uiso 1 1 calc R U . . .
C9 C 0.4786(16) 0.7099(5) 0.58723(19) 0.0520(15) Uani 1 1 d . . . . .
C1 C 0.2604(17) 0.8258(5) 0.8134(2) 0.0554(16) Uani 1 1 d . . . . .
C4 C 0.2683(16) 0.8724(4) 0.7244(2) 0.0520(15) Uani 1 1 d . . . . .
C14 C 0.3401(19) 0.6073(5) 0.60466(19) 0.0578(17) Uani 1 1 d . . . . .
H14 H 0.245511 0.608850 0.632340 0.069 Uiso 1 1 calc R U . . .
C8 C 0.474(2) 0.8242(5) 0.6096(2) 0.0675(19) Uani 1 1 d . . . . .
C15 C 0.384(2) 0.7089(6) 0.8761(2) 0.082(2) Uani 1 1 d . . . . .
H15A H 0.255858 0.641126 0.867582 0.123 Uiso 1 1 calc R U . . .
H15B H 0.382129 0.715921 0.907234 0.123 Uiso 1 1 calc R U . . .
H15C H 0.611055 0.700399 0.866117 0.123 Uiso 1 1 calc R U . . .
C6 C 0.3880(17) 0.7439(5) 0.7848(2) 0.0557(16) Uani 1 1 d . . . . .
H6 H 0.470824 0.672643 0.795094 0.067 Uiso 1 1 calc R U . . .
C12 C 0.4890(16) 0.4998(5) 0.54057(19) 0.0552(15) Uani 1 1 d . . . . .
C13 C 0.3420(18) 0.5040(5) 0.5814(2) 0.0611(17) Uani 1 1 d . . . . .
H13 H 0.244313 0.436720 0.593104 0.073 Uiso 1 1 calc R U . . .
C16 C 0.627(3) 0.3857(6) 0.4779(2) 0.089(3) Uani 1 1 d . . . . .
H16A H 0.501857 0.433795 0.458031 0.134 Uiso 1 1 calc R U . . .
H16B H 0.622102 0.305290 0.468253 0.134 Uiso 1 1 calc R U . . .
H16C H 0.855363 0.412578 0.479032 0.134 Uiso 1 1 calc R U . . .
C7 C 0.263(2) 0.9018(5) 0.6777(2) 0.0666(19) Uani 1 1 d . . . . .

loop_
_atom_site_aniso_label
_atom_site_aniso_U_11
_atom_site_aniso_U_22
_atom_site_aniso_U_33
_atom_site_aniso_U_23
_atom_site_aniso_U_13
_atom_site_aniso_U_12
O1 0.106(4) 0.071(3) 0.051(3) -0.011(2) 0.010(3) -0.005(3)
O5 0.113(4) 0.060(2) 0.059(3) -0.001(2) 0.004(3) 0.008(3)
O3 0.123(4) 0.056(2) 0.047(3) 0.0058(19) 0.004(3) 0.007(3)
O4 0.186(7) 0.064(3) 0.073(3) 0.006(3) 0.013(4) -0.039(4)
C10 0.062(4) 0.059(3) 0.049(4) 0.017(3) -0.005(3) -0.006(3)
O2 0.153(6) 0.080(3) 0.083(4) 0.014(3) -0.012(4) 0.040(4)
C11 0.067(4) 0.069(4) 0.039(3) 0.008(3) 0.002(3) 0.006(3)
C2 0.080(5) 0.051(3) 0.070(5) -0.018(3) 0.018(4) 0.001(3)
C3 0.065(4) 0.044(3) 0.075(5) -0.006(3) 0.005(4) 0.009(3)
C5 0.064(4) 0.043(3) 0.050(4) -0.009(2) 0.004(3) 0.002(3)
C9 0.062(4) 0.051(3) 0.042(3) 0.013(2) -0.007(3) 0.000(3)
C1 0.062(4) 0.050(3) 0.054(4) -0.014(3) 0.007(3) -0.009(3)
C4 0.054(3) 0.043(3) 0.060(4) -0.005(3) -0.004(3) -0.002(3)
C14 0.074(5) 0.058(3) 0.041(3) 0.011(3) 0.003(3) -0.002(3)
C8 0.090(5) 0.062(4) 0.050(4) 0.008(3) -0.003(4) -0.009(4)
C15 0.112(6) 0.080(4) 0.054(4) 0.005(3) -0.006(4) -0.011(5)
C6 0.063(4) 0.046(3) 0.058(4) -0.002(3) 0.001(3) 0.000(3)
C12 0.063(4) 0.051(3) 0.052(3) 0.007(3) -0.009(3) 0.004(3)
C13 0.074(5) 0.050(3) 0.059(4) 0.017(3) 0.003(3) 0.001(3)
C16 0.117(7) 0.081(5) 0.070(5) -0.013(4) 0.000(5) 0.012(5)
C7 0.084(5) 0.052(3) 0.064(4) 0.000(3) -0.004(4) 0.007(3)

loop_
_atom_type_symbol
_atom_type_description
_atom_type_scat_dispersion_real
_atom_type_scat_dispersion_imag
_atom_type_scat_source
C C 0.0033 0.0016 'International Tables Vol C Tables 4.2.6.8 and 6.1.1.4'
H H 0.0000 0.0000 'International Tables Vol C Tables 4.2.6.8 and 6.1.1.4'
O O 0.0106 0.0060 'International Tables Vol C Tables 4.2.6.8 and 6.1.1.4'

loop_
_geom_angle_atom_site_label_1
_geom_angle_atom_site_label_2
_geom_angle_atom_site_label_3
_geom_angle
_geom_angle_site_symmetry_1
_geom_angle_site_symmetry_3
_geom_angle_publ_flag
C1 O1 C15 118.1(5) . . ?
C12 O5 C16 117.3(5) . . ?
C7 O3 C8 122.2(5) . . ?
C11 C10 C9 121.5(5) . . ?
C10 C11 C12 119.6(6) . . ?
C3 C2 C1 119.6(6) . . ?
C2 C3 C4 121.5(6) . . ?
C4 C5 C6 121.2(5) . . ?
C10 C9 C14 118.0(5) . . ?
C10 C9 C8 118.4(5) . . ?
C14 C9 C8 123.6(5) . . ?
O1 C1 C6 125.4(6) . . ?
O1 C1 C2 114.9(5) . . ?
C6 C1 C2 119.6(6) . . ?
C5 C4 C3 118.0(6) . . ?
C5 C4 C7 123.5(5) . . ?
C3 C4 C7 118.4(5) . . ?
C13 C14 C9 120.7(6) . . ?
O4 C8 O3 123.2(6) . . ?
O4 C8 C9 126.4(6) . . ?
O3 C8 C9 110.3(5) . . ?
C1 C6 C5 119.9(6) . . ?
O5 C12 C11 124.7(6) . . ?
O5 C12 C13 115.5(5) . . ?
C11 C12 C13 119.8(5) . . ?
C14 C13 C12 120.2(5) . . ?
O2 C7 O3 123.6(7) . . ?
O2 C7 C4 125.0(6) . . ?
O3 C7 C4 111.3(5) . . ?

loop_
_geom_bond_atom_site_label_1
_geom_bond_atom_site_label_2
_geom_bond_distance
_geom_bond_site_symmetry_2
_geom_bond_publ_flag
O1 C1 1.357(7) . ?
O1 C15 1.429(8) . ?
O5 C12 1.354(7) . ?
O5 C16 1.437(9) . ?
O3 C7 1.372(8) . ?
O3 C8 1.394(8) . ?
O4 C8 1.186(7) . ?
C10 C11 1.373(8) . ?
C10 C9 1.389(9) . ?
O2 C7 1.190(8) . ?
C11 C12 1.382(8) . ?
C2 C3 1.371(10) . ?
C2 C1 1.390(9) . ?
C3 C4 1.387(8) . ?
C5 C4 1.380(8) . ?
C5 C6 1.381(8) . ?
C9 C14 1.396(8) . ?
C9 C8 1.468(9) . ?
C1 C6 1.376(8) . ?
C4 C7 1.473(9) . ?
C14 C13 1.373(8) . ?
C12 C13 1.385(9) . ?
